data_2100732
loop_
_publ_author_name
'Edstr\"om, K.'
'Thomas, J. O.'
'Farrington, G. C.'

_publ_section_title
;
 A single-crystal X-ray diffraction study of the ion exchange of Cd^2+^
 into Ag^+^ \b-alumina
;
_journal_issue 5
_journal_name_full 'Acta Crystallographica Section B'
_journal_page_first 643
_journal_page_last 650
_journal_paper_doi 10.1107/S0108768191003130
_journal_volume 47
_journal_year 1991
_chemical_formula_sum 'Ag Al11 Cd O17.11'
_chemical_formula_weight 697.1
_symmetry_cell_setting hexagonal
_symmetry_space_group_name_Hall '-P 6c 2c'
_symmetry_space_group_name_H-M 'P 63/m m c'
_cell_angle_alpha 90
_cell_angle_beta 90
_cell_angle_gamma 120
_cell_formula_units_Z 2
_cell_length_a 5.6032(2)
_cell_length_b 5.6032(2)
_cell_length_c 22.504(3)
_cell_volume 706.53(10)
_diffrn_radiation_type mo
_diffrn_radiation_wavelength 0.71073
_exptl_absorpt_coefficient_mu 2.75
_exptl_crystal_density_diffrn 3.80
_exptl_crystal_F_000 670.0
_cod_data_source_file ab0142.cif
_cod_data_source_block ab0142b
_cod_depositor_comments
;
 Correcting the _cell_angle_gamma data item value by changing it from '90' to
 '120' after consulting the original publication.

 Antanas Vaitkus,
 2017-11-18
;
_cod_original_cell_volume 611.88
_cod_original_sg_symbol_H-M P63/mmc
_cod_original_formula_sum 'Ag1 Cd1 Al11 O17.11'
_cod_database_code 2100732

loop_
_atom_site_label
_atom_site_fract_x
_atom_site_fract_y
_atom_site_fract_z
_atom_site_U_iso_or_equiv
Ag(1) .70508(3) -.70508(3) .25 0
Ag(2) .7780(15) -.7780(15) .25 0
Ag(3) .9771(2) -.9771(2) .25 0
Cd(B) .8457(3) -.8457(3) .25 0
O(5) .3029(2) -.3029(2) .25 0
Al(1) -.16798(2) -.33596(2) .106560(10) 0
Al(2) .3333 .6667 .02490(2) 0
Al(3) .3333 .6667 .17574(2) 0
Al(4) 0 0 0 0
O(1) .15711(5) .31422(5) .05018(2) 0
O(2) .50287(5) -.50287(5) .14652(2) 0
O(3) .6667 .3333 .05543(4) 0
O(4) 0 0 .14301(4) 0
Al(5) -.1598(6) -.3195(6) .1763(3) 0
O(6) .8333 .1667 .25 0
